data_7202739
loop_
_publ_author_name
'Gu, Jie'
'Chen, Wei-Qiang'
'Wada, Tatsuo'
'Hashizume, Daisuke'
'Duan, Xuan-Ming'

_publ_section_title
;
 From supermolecular sheet to helix by breaking molecular symmetry: the
 case of 4-[2-(carbazol-3-yl)vinyl] pyridium tosylate
;
_journal_issue 7
_journal_name_full CrystEngComm
_journal_page_first 541
_journal_paper_doi 10.1039/b701377a
_journal_volume 9
_journal_year 2007
_chemical_formula_moiety 'C21 H19 N2, C7 H7 O3 S'
_chemical_formula_sum 'C28 H26 N2 O3 S'
_chemical_formula_weight 470.57
_chemical_name_common
;1-methyl-4-(2-(9-methyl carbazol-3-yl)vinyl)pyridinium
tosylate
;
_chemical_name_systematic '1-methyl-4-[2-(9-methyl carbazol-3-yl)vinyl]pyridinium tosylate'
_space_group_IT_number 19
_symmetry_cell_setting orthorhombic
_symmetry_Int_Tables_number 19
_symmetry_space_group_name_Hall 'P 2ac 2ab'
_symmetry_space_group_name_H-M 'P 21 21 21'
_atom_sites_solution_hydrogens geom
_atom_sites_solution_primary direct
_atom_sites_solution_secondary difmap
_audit_creation_method SHELXL-97
_cell_angle_alpha 90
_cell_angle_beta 90
_cell_angle_gamma 90
_cell_formula_units_Z 4
_cell_length_a 6.6773(6)
_cell_length_b 14.0015(15)
_cell_length_c 24.593(2)
_cell_measurement_reflns_used 11918
_cell_measurement_temperature 110
_cell_measurement_theta_max 27.5
_cell_measurement_theta_min 3.0
_cell_volume 2299.3(4)
_computing_cell_refinement PROCESS-AUTO
_computing_data_collection PROCESS-AUTO
_computing_data_reduction PROCESS-AUTO
_computing_molecular_graphics ORTEP-3
_computing_publication_material SHELXL-97
_computing_structure_refinement 'SHELXL-97 (Sheldrick, 1997)'
_computing_structure_solution 'SHELXS-97 (Sheldrick, 1990)'
_diffrn_ambient_temperature 110
_diffrn_detector_area_resol_mean 10
_diffrn_measured_fraction_theta_full 0.989
_diffrn_measured_fraction_theta_max 0.989
_diffrn_measurement_device_type 'Rigaku RAXIS-RAPID'
_diffrn_measurement_method \w-scan
_diffrn_radiation_monochromator graphite
_diffrn_radiation_source 'fine-focus sealed tube'
_diffrn_radiation_type MoK\a
_diffrn_radiation_wavelength 0.71073
_diffrn_reflns_av_R_equivalents 0.1448
_diffrn_reflns_av_sigmaI/netI 0.1214
_diffrn_reflns_limit_h_max 7
_diffrn_reflns_limit_h_min -7
_diffrn_reflns_limit_k_max 16
_diffrn_reflns_limit_k_min -16
_diffrn_reflns_limit_l_max 28
_diffrn_reflns_limit_l_min -28
_diffrn_reflns_number 16089
_diffrn_reflns_theta_full 24.40
_diffrn_reflns_theta_max 24.40
_diffrn_reflns_theta_min 3.03
_exptl_absorpt_coefficient_mu 0.175
_exptl_absorpt_correction_T_max 0.991
_exptl_absorpt_correction_T_min 0.597
_exptl_absorpt_correction_type multi-scan
_exptl_absorpt_process_details
;
Higashi, T. (1995).
Program for Absorption Correction.
Rigaku Corporation, Tokyo, Japan.
;
_exptl_crystal_colour yellow
_exptl_crystal_density_diffrn 1.359
_exptl_crystal_density_method 'not measured'
_exptl_crystal_description needle
_exptl_crystal_F_000 992
_exptl_crystal_size_max 0.60
_exptl_crystal_size_mid 0.05
_exptl_crystal_size_min 0.05
_refine_diff_density_max 0.236
_refine_diff_density_min -0.279
_refine_diff_density_rms 0.058
_refine_ls_abs_structure_details 'Flack H D (1983), Acta Cryst. A39, 876-881'
_refine_ls_abs_structure_Flack 0.15(14)
_refine_ls_extinction_method none
_refine_ls_goodness_of_fit_ref 1.032
_refine_ls_hydrogen_treatment constr
_refine_ls_matrix_type full
_refine_ls_number_parameters 327
_refine_ls_number_reflns 3726
_refine_ls_number_restraints 0
_refine_ls_restrained_S_all 1.032
_refine_ls_R_factor_all 0.1190
_refine_ls_R_factor_gt 0.0628
_refine_ls_shift/su_max 0.000
_refine_ls_shift/su_mean 0.000
_refine_ls_structure_factor_coef Fsqd
_refine_ls_weighting_details 'calc w=1/[\s^2^(Fo^2^)+(0.0241P)^2^+0.5641P] where P=(Fo^2^+2Fc^2^)/3'
_refine_ls_weighting_scheme calc
_refine_ls_wR_factor_gt 0.0929
_refine_ls_wR_factor_ref 0.1077
_reflns_number_gt 2373
_reflns_number_total 3726
_reflns_threshold_expression I>2\s(I)
_cod_data_source_file b701377a.txt
_cod_data_source_block 2
_cod_database_code 7202739

loop_
_symmetry_equiv_pos_as_xyz
'x, y, z'
'x+1/2, -y+1/2, -z'
'-x, y+1/2, -z+1/2'
'-x+1/2, -y, z+1/2'

loop_
_atom_site_label
_atom_site_type_symbol
_atom_site_fract_x
_atom_site_fract_y
_atom_site_fract_z
_atom_site_U_iso_or_equiv
_atom_site_adp_type
_atom_site_occupancy
_atom_site_symmetry_multiplicity
_atom_site_calc_flag
_atom_site_refinement_flags
_atom_site_disorder_assembly
_atom_site_disorder_group
S1 S 0.02727(19) 0.77637(10) 0.67213(5) 0.0295(3) Uani 1 1 d . . .
O1 O 0.0401(5) 0.8785(2) 0.66128(12) 0.0367(9) Uani 1 1 d . . .
O2 O 0.2178(4) 0.7271(3) 0.67149(13) 0.0436(10) Uani 1 1 d . . .
O3 O -0.0918(5) 0.7553(2) 0.72088(11) 0.0312(9) Uani 1 1 d . . .
N1 N 0.6565(6) 0.2734(3) 0.57123(15) 0.0316(11) Uani 1 1 d . . .
N2 N -0.6564(6) 0.5411(3) 0.76523(15) 0.0285(11) Uani 1 1 d . . .
C1 C 0.2015(7) 0.3115(4) 0.64515(17) 0.0284(13) Uani 1 1 d . . .
H1 H 0.1053 0.2721 0.6627 0.034 Uiso 1 1 calc R . .
C2 C 0.1817(7) 0.4105(4) 0.64511(18) 0.0279(13) Uani 1 1 d . . .
C3 C 0.3284(7) 0.4676(4) 0.62040(19) 0.0311(13) Uani 1 1 d . . .
H3 H 0.3141 0.5350 0.6213 0.037 Uiso 1 1 calc R . .
C4 C 0.4924(8) 0.4286(4) 0.5948(2) 0.0346(13) Uani 1 1 d . . .
H4 H 0.5909 0.4682 0.5785 0.041 Uiso 1 1 calc R . .
C5 C 0.5099(7) 0.3310(4) 0.59364(18) 0.0276(12) Uani 1 1 d . . .
C6 C 0.6083(7) 0.1779(4) 0.57961(18) 0.0293(13) Uani 1 1 d . . .
C7 C 0.7086(8) 0.0964(4) 0.5643(2) 0.0409(15) Uani 1 1 d . . .
H7 H 0.8296 0.0997 0.5441 0.049 Uiso 1 1 calc R . .
C8 C 0.6281(8) 0.0103(4) 0.5792(2) 0.0412(15) Uani 1 1 d . . .
H8 H 0.6974 -0.0466 0.5699 0.049 Uiso 1 1 calc R . .
C9 C 0.4473(8) 0.0034(4) 0.6078(2) 0.0384(14) Uani 1 1 d . . .
H9 H 0.3944 -0.0576 0.6166 0.046 Uiso 1 1 calc R . .
C10 C 0.3454(8) 0.0850(4) 0.6231(2) 0.0376(14) Uani 1 1 d . . .
H10 H 0.2223 0.0807 0.6424 0.045 Uiso 1 1 calc R . .
C11 C 0.4268(7) 0.1739(4) 0.60991(18) 0.0284(13) Uani 1 1 d . . .
C12 C 0.3677(7) 0.2715(4) 0.61850(17) 0.0276(12) Uani 1 1 d . . .
C13 C 0.8235(7) 0.3075(4) 0.5377(2) 0.0423(16) Uani 1 1 d . . .
H13A H 0.8527 0.3742 0.5469 0.063 Uiso 1 1 calc R . .
H13B H 0.7871 0.3030 0.4992 0.063 Uiso 1 1 calc R . .
H13C H 0.9421 0.2682 0.5447 0.063 Uiso 1 1 calc R . .
C14 C 0.0080(7) 0.4574(4) 0.6709(2) 0.0336(13) Uani 1 1 d . . .
H14 H -0.0033 0.5247 0.6670 0.040 Uiso 1 1 calc R . .
C15 C -0.1347(8) 0.4129(4) 0.69947(18) 0.0299(13) Uani 1 1 d . . .
H15 H -0.1219 0.3460 0.7050 0.036 Uiso 1 1 calc R . .
C16 C -0.3107(7) 0.4614(4) 0.72289(19) 0.0265(12) Uani 1 1 d . . .
C17 C -0.3442(8) 0.5590(4) 0.7217(2) 0.0328(13) Uani 1 1 d . . .
H17 H -0.2462 0.5999 0.7061 0.039 Uiso 1 1 calc R . .
C18 C -0.5141(8) 0.5970(4) 0.74243(19) 0.0320(13) Uani 1 1 d . . .
H18 H -0.5338 0.6642 0.7410 0.038 Uiso 1 1 calc R . .
C19 C -0.6283(7) 0.4464(4) 0.76814(19) 0.0263(13) Uani 1 1 d . . .
H19 H -0.7274 0.4074 0.7848 0.032 Uiso 1 1 calc R . .
C20 C -0.4600(8) 0.4055(4) 0.74761(19) 0.0291(12) Uani 1 1 d . . .
H20 H -0.4429 0.3383 0.7500 0.035 Uiso 1 1 calc R . .
C21 C -0.8370(8) 0.5855(4) 0.7891(2) 0.0351(14) Uani 1 1 d . . .
H21A H -0.8917 0.6326 0.7637 0.053 Uiso 1 1 calc R . .
H21B H -0.8013 0.6172 0.8233 0.053 Uiso 1 1 calc R . .
H21C H -0.9376 0.5361 0.7962 0.053 Uiso 1 1 calc R . .
C22 C -0.1158(7) 0.7272(4) 0.61824(16) 0.0254(12) Uani 1 1 d . . .
C23 C -0.0297(8) 0.6684(3) 0.57910(18) 0.0296(12) Uani 1 1 d . . .
H23 H 0.1090 0.6536 0.5811 0.036 Uiso 1 1 calc R . .
C24 C -0.1450(9) 0.6309(4) 0.53696(19) 0.0351(14) Uani 1 1 d . . .
H24 H -0.0849 0.5898 0.5109 0.042 Uiso 1 1 calc R . .
C25 C -0.3476(8) 0.6532(4) 0.53277(19) 0.0334(14) Uani 1 1 d . . .
C26 C -0.4304(7) 0.7118(4) 0.57209(19) 0.0347(13) Uani 1 1 d . . .
H26 H -0.5686 0.7274 0.5700 0.042 Uiso 1 1 calc R . .
C27 C -0.3174(7) 0.7482(3) 0.61422(19) 0.0285(13) Uani 1 1 d . . .
H27 H -0.3786 0.7881 0.6407 0.034 Uiso 1 1 calc R . .
C28 C -0.4742(10) 0.6116(4) 0.4880(2) 0.0529(17) Uani 1 1 d . . .
H28A H -0.3946 0.6071 0.4546 0.079 Uiso 1 1 calc R . .
H28B H -0.5903 0.6529 0.4816 0.079 Uiso 1 1 calc R . .
H28C H -0.5202 0.5478 0.4986 0.079 Uiso 1 1 calc R . .

loop_
_atom_site_aniso_label
_atom_site_aniso_U_11
_atom_site_aniso_U_22
_atom_site_aniso_U_33
_atom_site_aniso_U_23
_atom_site_aniso_U_13
_atom_site_aniso_U_12
S1 0.0275(7) 0.0275(8) 0.0336(6) -0.0012(7) -0.0045(7) -0.0025(7)
O1 0.043(2) 0.026(2) 0.0406(19) 0.0008(17) -0.0043(18) -0.0089(19)
O2 0.0240(18) 0.062(3) 0.044(2) -0.006(2) -0.0045(18) 0.0098(19)
O3 0.041(2) 0.031(2) 0.0213(15) 0.0026(16) -0.0003(16) -0.0092(16)
N1 0.025(2) 0.036(3) 0.033(2) 0.005(2) 0.006(2) -0.001(2)
N2 0.026(2) 0.027(3) 0.032(2) -0.003(2) 0.001(2) 0.006(2)
C1 0.024(3) 0.036(4) 0.025(3) 0.005(2) -0.003(2) 0.004(3)
C2 0.024(3) 0.031(4) 0.029(3) 0.002(2) -0.005(2) 0.002(3)
C3 0.029(3) 0.027(4) 0.037(3) 0.010(3) 0.000(3) -0.004(3)
C4 0.034(3) 0.029(4) 0.041(3) 0.010(3) 0.003(3) -0.005(3)
C5 0.017(3) 0.037(3) 0.028(3) 0.005(2) 0.001(2) 0.005(3)
C6 0.026(3) 0.038(4) 0.024(3) 0.003(3) -0.003(3) 0.003(3)
C7 0.035(3) 0.051(5) 0.037(3) -0.004(3) 0.007(3) 0.005(3)
C8 0.039(4) 0.038(4) 0.046(3) -0.006(3) 0.010(3) 0.009(3)
C9 0.042(4) 0.036(4) 0.038(3) 0.001(3) 0.004(3) 0.000(3)
C10 0.032(3) 0.042(4) 0.039(3) 0.000(3) -0.005(3) 0.003(3)
C11 0.027(3) 0.036(4) 0.022(2) 0.006(3) -0.002(3) 0.000(3)
C12 0.027(3) 0.028(4) 0.028(3) 0.001(3) -0.005(2) 0.000(3)
C13 0.024(3) 0.056(5) 0.047(3) 0.006(3) 0.007(3) -0.004(3)
C14 0.031(3) 0.032(3) 0.038(3) 0.005(3) -0.008(3) 0.002(3)
C15 0.028(3) 0.028(4) 0.035(3) 0.003(2) -0.003(3) 0.004(3)
C16 0.028(3) 0.024(3) 0.027(3) 0.001(2) -0.004(3) 0.003(3)
C17 0.031(3) 0.028(4) 0.040(3) 0.005(3) -0.008(3) 0.001(3)
C18 0.033(3) 0.020(3) 0.043(3) 0.003(3) -0.001(3) -0.001(3)
C19 0.026(3) 0.023(4) 0.030(3) 0.006(2) -0.003(3) 0.000(2)
C20 0.033(3) 0.018(3) 0.037(3) 0.006(2) 0.000(3) -0.001(3)
C21 0.027(3) 0.041(4) 0.037(3) -0.002(3) 0.004(3) 0.008(3)
C22 0.031(3) 0.025(3) 0.021(2) 0.000(2) -0.003(2) -0.008(2)
C23 0.028(3) 0.024(3) 0.036(3) -0.001(3) 0.000(3) -0.001(3)
C24 0.055(4) 0.022(3) 0.029(3) 0.000(2) 0.002(3) -0.005(3)
C25 0.045(4) 0.026(4) 0.030(3) 0.003(3) -0.004(3) -0.009(3)
C26 0.030(3) 0.030(3) 0.044(3) 0.006(3) -0.004(3) -0.005(3)
C27 0.023(3) 0.022(3) 0.040(3) 0.002(2) -0.001(3) -0.007(2)
C28 0.076(5) 0.039(4) 0.044(3) 0.000(3) -0.028(3) -0.025(4)

loop_
_atom_type_symbol
_atom_type_description
_atom_type_scat_dispersion_real
_atom_type_scat_dispersion_imag
_atom_type_scat_source
C C 0.0033 0.0016 'International Tables Vol C Tables 4.2.6.8 and 6.1.1.4'
H H 0.0000 0.0000 'International Tables Vol C Tables 4.2.6.8 and 6.1.1.4'
O O 0.0106 0.0060 'International Tables Vol C Tables 4.2.6.8 and 6.1.1.4'
N N 0.0061 0.0033 'International Tables Vol C Tables 4.2.6.8 and 6.1.1.4'
S S 0.1246 0.1234 'International Tables Vol C Tables 4.2.6.8 and 6.1.1.4'

loop_
_geom_angle_atom_site_label_1
_geom_angle_atom_site_label_2
_geom_angle_atom_site_label_3
_geom_angle
_geom_angle_site_symmetry_1
_geom_angle_site_symmetry_3
_geom_angle_publ_flag
O2 S1 O1 114.5(2) . . ?
O2 S1 O3 112.9(2) . . ?
O1 S1 O3 112.3(2) . . ?
O2 S1 C22 106.3(2) . . ?
O1 S1 C22 106.0(2) . . ?
O3 S1 C22 103.92(19) . . ?
C5 N1 C6 109.8(4) . . ?
C5 N1 C13 124.9(5) . . ?
C6 N1 C13 124.9(4) . . ?
C19 N2 C18 119.8(4) . . ?
C19 N2 C21 120.6(4) . . ?
C18 N2 C21 119.6(5) . . ?
C2 C1 C12 118.1(5) . . ?
C2 C1 H1 121.0 . . ?
C12 C1 H1 121.0 . . ?
C1 C2 C3 120.1(5) . . ?
C1 C2 C14 121.1(5) . . ?
C3 C2 C14 118.8(5) . . ?
C4 C3 C2 121.9(5) . . ?
C4 C3 H3 119.0 . . ?
C2 C3 H3 119.0 . . ?
C5 C4 C3 118.2(5) . . ?
C5 C4 H4 120.9 . . ?
C3 C4 H4 120.9 . . ?
C4 C5 N1 130.5(5) . . ?
C4 C5 C12 121.6(5) . . ?
N1 C5 C12 107.8(5) . . ?
C7 C6 N1 130.1(5) . . ?
C7 C6 C11 121.6(6) . . ?
N1 C6 C11 108.2(5) . . ?
C8 C7 C6 117.8(5) . . ?
C8 C7 H7 121.1 . . ?
C6 C7 H7 121.1 . . ?
C7 C8 C9 122.3(6) . . ?
C7 C8 H8 118.9 . . ?
C9 C8 H8 118.9 . . ?
C10 C9 C8 120.3(6) . . ?
C10 C9 H9 119.8 . . ?
C8 C9 H9 119.8 . . ?
C9 C10 C11 118.7(5) . . ?
C9 C10 H10 120.6 . . ?
C11 C10 H10 120.6 . . ?
C10 C11 C6 119.3(5) . . ?
C10 C11 C12 134.9(5) . . ?
C6 C11 C12 105.8(5) . . ?
C5 C12 C1 120.0(5) . . ?
C5 C12 C11 108.4(4) . . ?
C1 C12 C11 131.6(5) . . ?
N1 C13 H13A 109.5 . . ?
N1 C13 H13B 109.5 . . ?
H13A C13 H13B 109.5 . . ?
N1 C13 H13C 109.5 . . ?
H13A C13 H13C 109.5 . . ?
H13B C13 H13C 109.5 . . ?
C15 C14 C2 125.3(5) . . ?
C15 C14 H14 117.3 . . ?
C2 C14 H14 117.3 . . ?
C14 C15 C16 123.9(5) . . ?
C14 C15 H15 118.0 . . ?
C16 C15 H15 118.0 . . ?
C17 C16 C20 116.3(5) . . ?
C17 C16 C15 125.1(5) . . ?
C20 C16 C15 118.6(5) . . ?
C18 C17 C16 121.1(5) . . ?
C18 C17 H17 119.5 . . ?
C16 C17 H17 119.5 . . ?
C17 C18 N2 121.1(5) . . ?
C17 C18 H18 119.4 . . ?
N2 C18 H18 119.4 . . ?
N2 C19 C20 120.8(5) . . ?
N2 C19 H19 119.6 . . ?
C20 C19 H19 119.6 . . ?
C19 C20 C16 120.9(5) . . ?
C19 C20 H20 119.6 . . ?
C16 C20 H20 119.6 . . ?
N2 C21 H21A 109.5 . . ?
N2 C21 H21B 109.5 . . ?
H21A C21 H21B 109.5 . . ?
N2 C21 H21C 109.5 . . ?
H21A C21 H21C 109.5 . . ?
H21B C21 H21C 109.5 . . ?
C27 C22 C23 118.7(4) . . ?
C27 C22 S1 119.7(4) . . ?
C23 C22 S1 121.6(4) . . ?
C22 C23 C24 120.6(5) . . ?
C22 C23 H23 119.7 . . ?
C24 C23 H23 119.7 . . ?
C25 C24 C23 120.5(5) . . ?
C25 C24 H24 119.8 . . ?
C23 C24 H24 119.8 . . ?
C26 C25 C24 118.0(5) . . ?
C26 C25 C28 121.1(5) . . ?
C24 C25 C28 120.8(5) . . ?
C27 C26 C25 121.7(5) . . ?
C27 C26 H26 119.1 . . ?
C25 C26 H26 119.1 . . ?
C26 C27 C22 120.5(5) . . ?
C26 C27 H27 119.7 . . ?
C22 C27 H27 119.7 . . ?
C25 C28 H28A 109.5 . . ?
C25 C28 H28B 109.5 . . ?
H28A C28 H28B 109.5 . . ?
C25 C28 H28C 109.5 . . ?
H28A C28 H28C 109.5 . . ?
H28B C28 H28C 109.5 . . ?

loop_
_geom_bond_atom_site_label_1
_geom_bond_atom_site_label_2
_geom_bond_distance
_geom_bond_site_symmetry_2
_geom_bond_publ_flag
S1 O2 1.447(3) . ?
S1 O1 1.457(3) . ?
S1 O3 1.469(3) . ?
S1 C22 1.773(4) . ?
N1 C5 1.383(6) . ?
N1 C6 1.390(6) . ?
N1 C13 1.466(6) . ?
N2 C19 1.341(6) . ?
N2 C18 1.354(6) . ?
N2 C21 1.478(6) . ?
C1 C2 1.393(7) . ?
C1 C12 1.406(6) . ?
C1 H1 0.9500 . ?
C2 C3 1.402(7) . ?
C2 C14 1.477(7) . ?
C3 C4 1.375(7) . ?
C3 H3 0.9500 . ?
C4 C5 1.372(7) . ?
C4 H4 0.9500 . ?
C5 C12 1.404(7) . ?
C6 C7 1.375(7) . ?
C6 C11 1.424(6) . ?
C7 C8 1.370(7) . ?
C7 H7 0.9500 . ?
C8 C9 1.400(7) . ?
C8 H8 0.9500 . ?
C9 C10 1.382(7) . ?
C9 H9 0.9500 . ?
C10 C11 1.396(7) . ?
C10 H10 0.9500 . ?
C11 C12 1.438(7) . ?
C13 H13A 0.9800 . ?
C13 H13B 0.9800 . ?
C13 H13C 0.9800 . ?
C14 C15 1.337(6) . ?
C14 H14 0.9500 . ?
C15 C16 1.474(7) . ?
C15 H15 0.9500 . ?
C16 C17 1.385(7) . ?
C16 C20 1.405(7) . ?
C17 C18 1.353(7) . ?
C17 H17 0.9500 . ?
C18 H18 0.9500 . ?
C19 C20 1.359(7) . ?
C19 H19 0.9500 . ?
C20 H20 0.9500 . ?
C21 H21A 0.9800 . ?
C21 H21B 0.9800 . ?
C21 H21C 0.9800 . ?
C22 C27 1.381(6) . ?
C22 C23 1.391(6) . ?
C23 C24 1.394(6) . ?
C23 H23 0.9500 . ?
C24 C25 1.392(7) . ?
C24 H24 0.9500 . ?
C25 C26 1.384(7) . ?
C25 C28 1.506(7) . ?
C26 C27 1.379(6) . ?
C26 H26 0.9500 . ?
C27 H27 0.9500 . ?
C28 H28A 0.9800 . ?
C28 H28B 0.9800 . ?
C28 H28C 0.9800 . ?

loop_
_geom_torsion_atom_site_label_1
_geom_torsion_atom_site_label_2
_geom_torsion_atom_site_label_3
_geom_torsion_atom_site_label_4
_geom_torsion
_geom_torsion_site_symmetry_1
_geom_torsion_site_symmetry_2
_geom_torsion_site_symmetry_3
_geom_torsion_site_symmetry_4
_geom_torsion_publ_flag
C12 C1 C2 C3 -1.9(7) . . . . ?
C12 C1 C2 C14 178.3(4) . . . . ?
C1 C2 C3 C4 1.2(7) . . . . ?
C14 C2 C3 C4 -179.0(5) . . . . ?
C2 C3 C4 C5 0.4(7) . . . . ?
C3 C4 C5 N1 -179.9(4) . . . . ?
C3 C4 C5 C12 -1.2(7) . . . . ?
C6 N1 C5 C4 -179.2(5) . . . . ?
C13 N1 C5 C4 -6.4(8) . . . . ?
C6 N1 C5 C12 1.9(5) . . . . ?
C13 N1 C5 C12 174.7(4) . . . . ?
C5 N1 C6 C7 179.6(5) . . . . ?
C13 N1 C6 C7 6.8(8) . . . . ?
C5 N1 C6 C11 -1.7(5) . . . . ?
C13 N1 C6 C11 -174.5(4) . . . . ?
N1 C6 C7 C8 178.5(5) . . . . ?
C11 C6 C7 C8 0.0(7) . . . . ?
C6 C7 C8 C9 1.8(8) . . . . ?
C7 C8 C9 C10 -1.6(8) . . . . ?
C8 C9 C10 C11 -0.3(7) . . . . ?
C9 C10 C11 C6 1.9(7) . . . . ?
C9 C10 C11 C12 180.0(5) . . . . ?
C7 C6 C11 C10 -1.8(6) . . . . ?
N1 C6 C11 C10 179.3(5) . . . . ?
C7 C6 C11 C12 179.6(5) . . . . ?
N1 C6 C11 C12 0.8(5) . . . . ?
C4 C5 C12 C1 0.5(7) . . . . ?
N1 C5 C12 C1 179.5(4) . . . . ?
C4 C5 C12 C11 179.6(5) . . . . ?
N1 C5 C12 C11 -1.4(5) . . . . ?
C2 C1 C12 C5 1.1(6) . . . . ?
C2 C1 C12 C11 -177.8(5) . . . . ?
C10 C11 C12 C5 -177.9(5) . . . . ?
C6 C11 C12 C5 0.4(5) . . . . ?
C10 C11 C12 C1 1.2(10) . . . . ?
C6 C11 C12 C1 179.4(4) . . . . ?
C1 C2 C14 C15 5.2(7) . . . . ?
C3 C2 C14 C15 -174.6(5) . . . . ?
C2 C14 C15 C16 -177.4(5) . . . . ?
C14 C15 C16 C17 -4.7(8) . . . . ?
C14 C15 C16 C20 174.0(5) . . . . ?
C20 C16 C17 C18 -1.3(7) . . . . ?
C15 C16 C17 C18 177.4(4) . . . . ?
C16 C17 C18 N2 0.3(8) . . . . ?
C19 N2 C18 C17 0.9(7) . . . . ?
C21 N2 C18 C17 177.9(5) . . . . ?
C18 N2 C19 C20 -1.2(7) . . . . ?
C21 N2 C19 C20 -178.1(4) . . . . ?
N2 C19 C20 C16 0.1(7) . . . . ?
C17 C16 C20 C19 1.1(7) . . . . ?
C15 C16 C20 C19 -177.7(4) . . . . ?
O2 S1 C22 C27 169.0(4) . . . . ?
O1 S1 C22 C27 -68.8(4) . . . . ?
O3 S1 C22 C27 49.7(4) . . . . ?
O2 S1 C22 C23 -11.8(5) . . . . ?
O1 S1 C22 C23 110.4(4) . . . . ?
O3 S1 C22 C23 -131.1(4) . . . . ?
C27 C22 C23 C24 -0.5(7) . . . . ?
S1 C22 C23 C24 -179.7(4) . . . . ?
C22 C23 C24 C25 1.2(7) . . . . ?
C23 C24 C25 C26 -1.2(7) . . . . ?
C23 C24 C25 C28 -178.9(5) . . . . ?
C24 C25 C26 C27 0.4(7) . . . . ?
C28 C25 C26 C27 178.2(4) . . . . ?
C25 C26 C27 C22 0.2(7) . . . . ?
C23 C22 C27 C26 -0.2(7) . . . . ?
S1 C22 C27 C26 179.0(4) . . . . ?

loop_
_cod_related_entry_id
_cod_related_entry_database
_cod_related_entry_code
1 ChemSpider 21149189
